data_7717003
loop_
_publ_author_name
'Fan, Qingqing'
'Li, Qingshuang'
'Sun, Hongjian'
'Li, Xiaoyan'

_publ_section_title
;
 Dinitrogen silylation catalyzed by silylene cobalt(I) and silylene
 iron(I) chlorides.
;
_journal_issue 39
_journal_name_full 'Dalton transactions (Cambridge, England : 2003)'
_journal_page_first 16261
_journal_page_last 16270
_journal_paper_doi 10.1039/d4dt02057j
_journal_volume 53
_journal_year 2024
_chemical_formula_moiety 'C44 H80 Cl3 Co N4 P2 Si2'
_chemical_formula_sum 'C44 H80 Cl3 Co N4 P2 Si2'
_chemical_formula_weight 948.52
_space_group_crystal_system monoclinic
_space_group_IT_number 14
_space_group_name_Hall '-P 2ybc'
_space_group_name_H-M_alt 'P 1 21/c 1'
_atom_sites_solution_hydrogens geom
_atom_sites_solution_primary iterative
_audit_creation_date 2024-06-28
_audit_creation_method
;
Olex2 1.3
(compiled 2020.11.12 svn.r5f609507 for OlexSys, GUI svn.r6408)
;
_audit_update_record
;
2024-06-28 deposited with the CCDC.	2024-09-11 downloaded from the CCDC.
;
_cell_angle_alpha 90
_cell_angle_beta 108.3210(10)
_cell_angle_gamma 90
_cell_formula_units_Z 4
_cell_length_a 21.4451(2)
_cell_length_b 10.29200(10)
_cell_length_c 25.0566(3)
_cell_measurement_reflns_used 21194
_cell_measurement_temperature 173.00(10)
_cell_measurement_theta_max 76.1510
_cell_measurement_theta_min 3.6960
_cell_volume 5249.99(10)
_computing_cell_refinement 'CrysAlisPro 1.171.42.49 (Rigaku OD, 2022)'
_computing_data_collection 'CrysAlisPro 1.171.42.49 (Rigaku OD, 2022)'
_computing_data_reduction 'CrysAlisPro 1.171.42.49 (Rigaku OD, 2022)'
_computing_molecular_graphics 'Olex2 1.3 (Dolomanov et al., 2009)'
_computing_publication_material 'Olex2 1.3 (Dolomanov et al., 2009)'
_computing_structure_refinement 'SHELXL 2018/3 (Sheldrick, 2015)'
_computing_structure_solution 'olex2.solve 1.3 (Bourhis et al., 2015)'
_diffrn_ambient_temperature 173.15
_diffrn_detector_area_resol_mean 10.0000
_diffrn_detector_type HyPix
_diffrn_measured_fraction_theta_full 0.995
_diffrn_measured_fraction_theta_max 0.942
_diffrn_measurement_details
;
List of Runs (angles in degrees, time in seconds):

  # Type    Start    End  Width  t~exp~   \w     \q     \k     \f   Frames
#--------------------------------------------------------------------------
  1  \w   -105.00 -23.00   0.50    0.50    --  -91.75  77.00   0.00  164
  2  \w    -56.00 -20.00   0.50    0.50    --  -91.75  57.00 -30.00   72
  3  \w    -64.00 -24.00   0.50    0.50    --  -91.75  57.00   0.00   80
  4  \w    -45.00 -20.00   0.50    0.50    --  -91.75  57.00  30.00   50
  5  \w    -66.00 -31.00   0.50    0.50    --  -91.75  57.00  60.00   70
  6  \w    -61.00 -19.00   0.50    0.50    --  -91.75  57.00-120.00   84
  7  \w    -66.00 -22.00   0.50    0.50    --  -91.75  57.00 -60.00   88
  8  \w   -121.00 -37.00   0.50    0.10    --  -48.42 -36.00  77.00  168
  9  \w   -121.00 -74.00   0.50    0.10    --  -48.42-125.00  30.00   94
 10  \w   -122.00 -95.00   0.50    0.50    --  -91.75 -36.00  77.00   54
 11  \w     55.00  80.00   0.50    0.10    --   48.42  36.00-126.00   50
 12  \w    113.00 141.00   0.50    0.50    --  106.65  36.00-126.00   56
 13  \w     92.00 173.00   0.50    0.50    --  106.65  57.00-120.00  162
 14  \w    129.00 170.00   0.50    0.50    --  106.65  38.00 -30.00   82
 15  \w     51.00 104.00   0.50    0.50    --  106.65 -77.00 120.00  106
 16  \w     34.00  66.00   0.50    0.50    --  106.65 -57.00 150.00   64
 17  \w     40.00  66.00   0.50    0.50    --  106.65 -57.00 120.00   52
 18  \w     37.00  63.00   0.50    0.50    --  106.65 -57.00  90.00   52
 19  \w     47.00 104.00   0.50    0.50    --  106.65 -77.00  60.00  114
 20  \w    -11.00  36.00   0.50    0.10    --   48.42 -36.00  77.00   94
 21  \w     34.00  66.00   0.50    0.50    --  106.65 -57.00-180.00   64
 22  \w     52.00  78.00   0.50    0.50    --  106.65-125.00 -30.00   52
 23  \w     86.00 111.00   0.50    0.50    --  106.65-125.00 -30.00   50
 24  \w    -39.00 -10.00   0.50    0.10    --  -48.42  36.00-126.00   58
 25  \w    -43.00  23.00   0.50    0.10    --  -48.42  38.00 -90.00  132
 26  \w    -24.00  26.00   0.50    0.10    --  -48.42  19.00  30.00  100
;
_diffrn_measurement_device 'four-circle diffractometer'
_diffrn_measurement_device_type 'XtaLAB Synergy, Dualflex, HyPix'
_diffrn_measurement_method '\w scans'
_diffrn_radiation_type CuK\a
_diffrn_radiation_wavelength 1.54184
_diffrn_reflns_av_R_equivalents 0.0473
_diffrn_reflns_av_unetI/netI 0.0388
_diffrn_reflns_Laue_measured_fraction_full 0.995
_diffrn_reflns_Laue_measured_fraction_max 0.942
_diffrn_reflns_limit_h_max 25
_diffrn_reflns_limit_h_min -26
_diffrn_reflns_limit_k_max 10
_diffrn_reflns_limit_k_min -12
_diffrn_reflns_limit_l_max 25
_diffrn_reflns_limit_l_min -31
_diffrn_reflns_number 39439
_diffrn_reflns_point_group_measured_fraction_full 0.995
_diffrn_reflns_point_group_measured_fraction_max 0.942
_diffrn_reflns_theta_full 67.684
_diffrn_reflns_theta_max 76.424
_diffrn_reflns_theta_min 3.668
_exptl_absorpt_coefficient_mu 5.221
_exptl_absorpt_correction_T_max 1.00000
_exptl_absorpt_correction_T_min 0.64414
_exptl_absorpt_correction_type multi-scan
_exptl_absorpt_process_details
;
CrysAlisPro 1.171.42.49 (Rigaku Oxford Diffraction, 2022)
Empirical absorption correction using spherical harmonics,
implemented in SCALE3 ABSPACK scaling algorithm.
;
_exptl_crystal_colour 'clear light red'
_exptl_crystal_colour_lustre clear
_exptl_crystal_colour_modifier light
_exptl_crystal_colour_primary red
_exptl_crystal_density_diffrn 1.200
_exptl_crystal_description block
_exptl_crystal_F_000 2032
_exptl_crystal_size_max 0.1
_exptl_crystal_size_mid 0.07
_exptl_crystal_size_min 0.06
_refine_diff_density_max 0.733
_refine_diff_density_min -0.371
_refine_diff_density_rms 0.060
_refine_ls_extinction_method none
_refine_ls_goodness_of_fit_ref 1.035
_refine_ls_hydrogen_treatment constr
_refine_ls_matrix_type full
_refine_ls_number_parameters 560
_refine_ls_number_reflns 10368
_refine_ls_number_restraints 27
_refine_ls_restrained_S_all 1.037
_refine_ls_R_factor_all 0.0423
_refine_ls_R_factor_gt 0.0372
_refine_ls_shift/su_max 0.002
_refine_ls_shift/su_mean 0.000
_refine_ls_structure_factor_coef Fsqd
_refine_ls_weighting_details 'w=1/[\s^2^(Fo^2^)+(0.0475P)^2^+3.3138P] where P=(Fo^2^+2Fc^2^)/3'
_refine_ls_weighting_scheme calc
_refine_ls_wR_factor_gt 0.0944
_refine_ls_wR_factor_ref 0.0973
_reflns_Friedel_coverage 0.000
_reflns_number_gt 9403
_reflns_number_total 10368
_reflns_threshold_expression 'I > 2\s(I)'
_cod_data_source_file d4dt02057j2.cif
_cod_data_source_block 231108b_auto
_cod_depositor_comments 'Adding full bibliography for 7717003--7717006.cif.'
_cod_original_cell_volume 5249.98(10)
_cod_database_code 7717003
_shelx_shelxl_version_number 2018/3
_shelx_space_group_comment
;
The symmetry employed for this shelxl refinement is uniquely defined
by the following loop, which should always be used as a source of
symmetry information in preference to the above space-group names.
They are only intended as comments.
;
_shelx_estimated_absorpt_t_max 0.745
_shelx_estimated_absorpt_t_min 0.623
_olex2_refinement_description
;
1. Fixed Uiso
 At 1.2 times of:
  All C(H) groups
 At 1.5 times of:
  All C(H,H,H) groups
2. Restrained distances
 C4-C3 \\sim C4-C3A \\sim C4-C2 \\sim C4-C2A \\sim C4-C1 \\sim C4-C1A
 with sigma of 0.02
 C3A-C1A \\sim C3A-C2A \\sim C2A-C1A
 with sigma of 0.02
 C3-C2 \\sim C3-C1 \\sim C2-C1
 with sigma of 0.02
 C5-C1 \\sim C5-C3 \\sim C5-C2
 with sigma of 0.02
 C5-C1A \\sim C5-C2A \\sim C5-C3A
 with sigma of 0.02
3. Rigid body (RIGU) restrains
 C3, C2, C1
 with sigma for 1-2 distances of 0.001 and sigma for 1-3 distances of 0.002
 C1A, C3A, C2A
 with sigma for 1-2 distances of 0.001 and sigma for 1-3 distances of 0.002
4. Others
 Sof(C2A)=Sof(H2AA)=Sof(H2AB)=Sof(H2AC)=Sof(C1A)=Sof(H1AA)=Sof(H1AB)=Sof(H1AC)=
 Sof(C3A)=Sof(H3AA)=Sof(H3AB)=Sof(H3AC)=1-FVAR(1)
 Sof(C2)=Sof(H2A)=Sof(H2B)=Sof(H2C)=Sof(C1)=Sof(H1A)=Sof(H1B)=Sof(H1C)=Sof(C3)=
 Sof(H3A)=Sof(H3B)=Sof(H3C)=FVAR(1)
5.a Aromatic/amide H refined with riding coordinates:
 C36(H36), C39(H39), C37(H37), C40(H40), C9(H9), C6(H6), C7(H7), C10(H10)
5.b Idealised Me refined as rotating group:
 C28(H28A,H28B,H28C), C42(H42A,H42B,H42C), C23(H23A,H23B,H23C), C25(H25A,H25B,
 H25C), C26(H26A,H26B,H26C), C24(H24A,H24B,H24C), C21(H21A,H21B,H21C), C13(H13A,
 H13B,H13C), C41(H41A,H41B,H41C), C43(H43A,H43B,H43C), C27(H27A,H27B,H27C),
 C31(H31A,H31B,H31C), C18(H18A,H18B,H18C), C20(H20A,H20B,H20C), C30(H30A,H30B,
 H30C), C22(H22A,H22B,H22C), C32(H32A,H32B,H32C), C14(H14A,H14B,H14C), C12(H12A,
 H12B,H12C), C19(H19A,H19B,H19C), C17(H17A,H17B,H17C), C2(H2A,H2B,H2C), C1(H1A,
 H1B,H1C), C3(H3A,H3B,H3C), C2A(H2AA,H2AB,H2AC), C1A(H1AA,H1AB,H1AC), C3A(H3AA,
 H3AB,H3AC)
;
_olex2_submission_special_instructions 'No special instructions were received'
_oxdiff_exptl_absorpt_empirical_details
;
Empirical correction (ABSPACK) includes:
- Absorption correction using spherical harmonics
- Frame scaling
;

loop_
_space_group_symop_operation_xyz
'x, y, z'
'-x, y+1/2, -z+1/2'
'-x, -y, -z'
'x, -y-1/2, z-1/2'

loop_
_atom_site_label
_atom_site_type_symbol
_atom_site_fract_x
_atom_site_fract_y
_atom_site_fract_z
_atom_site_U_iso_or_equiv
_atom_site_adp_type
_atom_site_occupancy
_atom_site_site_symmetry_order
_atom_site_calc_flag
_atom_site_refinement_flags_posn
_atom_site_refinement_flags_adp
_atom_site_refinement_flags_occupancy
_atom_site_disorder_assembly
_atom_site_disorder_group
Co1 Co 0.73395(2) 0.49199(3) 0.48110(2) 0.01719(8) Uani 1 1 d . . . . .
Cl2 Cl 0.70470(2) 0.71663(4) 0.48206(2) 0.02162(10) Uani 1 1 d . . . . .
Cl3 Cl 0.68837(3) 0.30491(5) 0.34224(2) 0.03112(12) Uani 1 1 d . . . . .
P1 P 0.62793(2) 0.46405(5) 0.44260(2) 0.01962(11) Uani 1 1 d . . . . .
Cl1 Cl 0.82378(3) 0.32902(6) 0.62045(2) 0.03416(13) Uani 1 1 d . . . . .
Si1 Si 0.75606(3) 0.42428(5) 0.40678(2) 0.01977(12) Uani 1 1 d . . . . .
Si2 Si 0.73316(3) 0.38206(5) 0.55582(2) 0.01908(11) Uani 1 1 d . . . . .
P2 P 0.83442(3) 0.56557(6) 0.51778(2) 0.02706(12) Uani 1 1 d . . . . .
N3 N 0.68570(9) 0.41221(17) 0.60778(7) 0.0239(4) Uani 1 1 d . . . . .
N4 N 0.68544(8) 0.23344(16) 0.56349(7) 0.0216(3) Uani 1 1 d . . . . .
N1 N 0.78563(9) 0.51920(17) 0.35364(7) 0.0243(4) Uani 1 1 d . . . . .
N2 N 0.83119(9) 0.34578(18) 0.39607(7) 0.0264(4) Uani 1 1 d . . . . .
C36 C 0.54575(10) 0.2250(2) 0.58603(8) 0.0243(4) Uani 1 1 d . . . . .
H36 H 0.535293 0.255836 0.548515 0.029 Uiso 1 1 calc R U . . .
C39 C 0.57438(11) 0.1380(2) 0.69477(9) 0.0267(4) Uani 1 1 d . . . . .
H39 H 0.584668 0.109647 0.732639 0.032 Uiso 1 1 calc R U . . .
C8 C 0.87809(10) 0.4342(2) 0.32226(9) 0.0253(4) Uani 1 1 d . . . . .
C35 C 0.60954(10) 0.2370(2) 0.62204(8) 0.0224(4) Uani 1 1 d . . . . .
C37 C 0.49690(10) 0.1685(2) 0.60391(8) 0.0236(4) Uani 1 1 d . . . . .
H37 H 0.453591 0.161535 0.578427 0.028 Uiso 1 1 calc R U . . .
C40 C 0.62354(11) 0.1940(2) 0.67722(9) 0.0265(4) Uani 1 1 d . . . . .
H40 H 0.666664 0.202858 0.702847 0.032 Uiso 1 1 calc R U . . .
C38 C 0.51040(10) 0.12184(19) 0.65870(8) 0.0226(4) Uani 1 1 d . . . . .
C9 C 0.94059(11) 0.4856(2) 0.34368(9) 0.0285(5) Uani 1 1 d . . . . .
H9 H 0.955443 0.516284 0.381334 0.034 Uiso 1 1 calc R U . . .
C6 C 0.89840(11) 0.3972(2) 0.23453(9) 0.0307(5) Uani 1 1 d . . . . .
H6 H 0.883293 0.366335 0.196910 0.037 Uiso 1 1 calc R U . . .
C34 C 0.66053(10) 0.29369(19) 0.59988(8) 0.0211(4) Uani 1 1 d . . . . .
C11 C 0.83251(10) 0.4332(2) 0.35667(9) 0.0249(4) Uani 1 1 d . . . . .
C7 C 0.85724(11) 0.3886(2) 0.26755(9) 0.0301(5) Uani 1 1 d . . . . .
H7 H 0.814759 0.351363 0.252544 0.036 Uiso 1 1 calc R U . . .
C44 C 0.45918(10) 0.0531(2) 0.67951(9) 0.0245(4) Uani 1 1 d . . . . .
C28 C 0.72871(12) 0.0776(2) 0.51317(10) 0.0314(5) Uani 1 1 d . . . . .
H28A H 0.732831 -0.014464 0.504864 0.047 Uiso 1 1 calc R U . . .
H28B H 0.772548 0.115705 0.528937 0.047 Uiso 1 1 calc R U . . .
H28C H 0.704796 0.123367 0.478474 0.047 Uiso 1 1 calc R U . . .
C10 C 0.98184(11) 0.4928(2) 0.31081(10) 0.0287(5) Uani 1 1 d . . . . .
H10 H 1.024794 0.527550 0.326416 0.034 Uiso 1 1 calc R U . . .
C5 C 0.96118(10) 0.4499(2) 0.25515(9) 0.0259(4) Uani 1 1 d D . . . .
C42 C 0.39372(11) 0.0369(2) 0.63284(10) 0.0299(5) Uani 1 1 d . . . . .
H42A H 0.400613 -0.012645 0.601769 0.045 Uiso 1 1 calc R U . . .
H42B H 0.375792 0.122669 0.619244 0.045 Uiso 1 1 calc R U . . .
H42C H 0.362775 -0.009676 0.647559 0.045 Uiso 1 1 calc R U . . .
C23 C 0.57760(11) 0.5291(2) 0.48318(9) 0.0291(5) Uani 1 1 d . . . . .
H23A H 0.584479 0.477143 0.517338 0.044 Uiso 1 1 calc R U . . .
H23B H 0.531169 0.525491 0.460467 0.044 Uiso 1 1 calc R U . . .
H23C H 0.590144 0.619415 0.493505 0.044 Uiso 1 1 calc R U . . .
C25 C 0.58932(11) 0.5465(2) 0.37556(9) 0.0279(4) Uani 1 1 d . . . . .
H25A H 0.600024 0.639302 0.379590 0.042 Uiso 1 1 calc R U . . .
H25B H 0.541574 0.535344 0.364631 0.042 Uiso 1 1 calc R U . . .
H25C H 0.605706 0.509006 0.346570 0.042 Uiso 1 1 calc R U . . .
C29 C 0.69133(11) 0.09029(19) 0.55548(9) 0.0249(4) Uani 1 1 d . . . . .
C15 C 0.76482(10) 0.6352(2) 0.31700(9) 0.0262(4) Uani 1 1 d . . . . .
C33 C 0.67619(12) 0.5193(2) 0.64419(9) 0.0272(5) Uani 1 1 d . . . . .
C26 C 0.62526(12) 0.0205(2) 0.53292(10) 0.0319(5) Uani 1 1 d . . . . .
H26A H 0.597144 0.067315 0.500100 0.048 Uiso 1 1 calc R U . . .
H26B H 0.603904 0.017765 0.562208 0.048 Uiso 1 1 calc R U . . .
H26C H 0.632409 -0.068328 0.521999 0.048 Uiso 1 1 calc R U . . .
C24 C 0.59088(11) 0.3032(2) 0.42761(10) 0.0291(5) Uani 1 1 d . . . . .
H24A H 0.611456 0.255140 0.403824 0.044 Uiso 1 1 calc R U . . .
H24B H 0.543707 0.312063 0.408016 0.044 Uiso 1 1 calc R U . . .
H24C H 0.597555 0.256038 0.462945 0.044 Uiso 1 1 calc R U . . .
C4 C 1.00431(12) 0.4666(2) 0.21685(10) 0.0340(5) Uani 1 1 d D . . . .
C16 C 0.86151(13) 0.2140(2) 0.40523(11) 0.0361(5) Uani 1 1 d . . . . .
C21 C 0.85322(12) 0.6544(3) 0.58432(10) 0.0370(5) Uani 1 1 d . . . . .
H21A H 0.897934 0.689288 0.594312 0.056 Uiso 1 1 calc R U . . .
H21B H 0.849825 0.595363 0.613972 0.056 Uiso 1 1 calc R U . . .
H21C H 0.821954 0.726000 0.580261 0.056 Uiso 1 1 calc R U . . .
C13 C 0.72726(13) 0.7231(2) 0.34474(11) 0.0397(6) Uani 1 1 d . . . . .
H13A H 0.756635 0.752764 0.381121 0.060 Uiso 1 1 calc R U . . .
H13B H 0.690469 0.674852 0.350470 0.060 Uiso 1 1 calc R U . . .
H13C H 0.710393 0.798316 0.320540 0.060 Uiso 1 1 calc R U . . .
C41 C 0.48533(13) -0.0818(2) 0.70179(11) 0.0385(6) Uani 1 1 d . . . . .
H41A H 0.451920 -0.128385 0.713451 0.058 Uiso 1 1 calc R U . . .
H41B H 0.525211 -0.072205 0.734064 0.058 Uiso 1 1 calc R U . . .
H41C H 0.495546 -0.130863 0.672067 0.058 Uiso 1 1 calc R U . . .
C43 C 0.44736(13) 0.1314(3) 0.72762(10) 0.0364(5) Uani 1 1 d . . . . .
H43A H 0.431917 0.218744 0.714214 0.055 Uiso 1 1 calc R U . . .
H43B H 0.488484 0.137926 0.758843 0.055 Uiso 1 1 calc R U . . .
H43C H 0.414145 0.087533 0.740514 0.055 Uiso 1 1 calc R U . . .
C27 C 0.73130(14) 0.0273(2) 0.61123(11) 0.0381(6) Uani 1 1 d . . . . .
H27A H 0.739418 -0.064152 0.604789 0.057 Uiso 1 1 calc R U . . .
H27B H 0.706692 0.033085 0.638139 0.057 Uiso 1 1 calc R U . . .
H27C H 0.773324 0.072817 0.626367 0.057 Uiso 1 1 calc R U . . .
C31 C 0.71389(15) 0.4866(3) 0.70561(10) 0.0416(6) Uani 1 1 d . . . . .
H31A H 0.692699 0.413064 0.717840 0.062 Uiso 1 1 calc R U . . .
H31B H 0.713774 0.562187 0.729356 0.062 Uiso 1 1 calc R U . . .
H31C H 0.759287 0.463556 0.708882 0.062 Uiso 1 1 calc R U . . .
C18 C 0.93674(13) 0.2220(3) 0.42598(13) 0.0495(7) Uani 1 1 d . . . . .
H18A H 0.952124 0.259793 0.396468 0.074 Uiso 1 1 calc R U . . .
H18B H 0.955144 0.134595 0.435078 0.074 Uiso 1 1 calc R U . . .
H18C H 0.951009 0.276726 0.459650 0.074 Uiso 1 1 calc R U . . .
C20 C 0.90557(12) 0.4576(3) 0.53232(11) 0.0430(6) Uani 1 1 d . . . . .
H20A H 0.906797 0.417496 0.497190 0.064 Uiso 1 1 calc R U . . .
H20B H 0.902161 0.389689 0.558669 0.064 Uiso 1 1 calc R U . . .
H20C H 0.945859 0.507818 0.548877 0.064 Uiso 1 1 calc R U . . .
C30 C 0.60407(13) 0.5448(3) 0.63781(11) 0.0411(6) Uani 1 1 d . . . . .
H30A H 0.580168 0.564746 0.598437 0.062 Uiso 1 1 calc R U . . .
H30B H 0.600759 0.618500 0.661525 0.062 Uiso 1 1 calc R U . . .
H30C H 0.584980 0.467391 0.649379 0.062 Uiso 1 1 calc R U . . .
C22 C 0.86078(13) 0.6890(3) 0.47690(11) 0.0440(6) Uani 1 1 d . . . . .
H22A H 0.905417 0.717587 0.497664 0.066 Uiso 1 1 calc R U . . .
H22B H 0.830821 0.763428 0.470432 0.066 Uiso 1 1 calc R U . . .
H22C H 0.860234 0.652114 0.440694 0.066 Uiso 1 1 calc R U . . .
C32 C 0.70618(16) 0.6399(2) 0.62732(12) 0.0464(7) Uani 1 1 d . . . . .
H32A H 0.753533 0.627034 0.635451 0.070 Uiso 1 1 calc R U . . .
H32B H 0.698528 0.714814 0.648615 0.070 Uiso 1 1 calc R U . . .
H32C H 0.685837 0.655852 0.587008 0.070 Uiso 1 1 calc R U . . .
C14 C 0.82244(13) 0.7126(3) 0.30946(13) 0.0454(7) Uani 1 1 d . . . . .
H14A H 0.806273 0.794957 0.290516 0.068 Uiso 1 1 calc R U . . .
H14B H 0.843459 0.662171 0.286679 0.068 Uiso 1 1 calc R U . . .
H14C H 0.854468 0.730228 0.346366 0.068 Uiso 1 1 calc R U . . .
C12 C 0.71917(16) 0.5920(3) 0.26001(11) 0.0505(7) Uani 1 1 d . . . . .
H12A H 0.683675 0.538880 0.265337 0.076 Uiso 1 1 calc R U . . .
H12B H 0.743984 0.540790 0.240605 0.076 Uiso 1 1 calc R U . . .
H12C H 0.700460 0.668610 0.237391 0.076 Uiso 1 1 calc R U . . .
C19 C 0.83783(16) 0.1324(3) 0.35163(13) 0.0491(7) Uani 1 1 d . . . . .
H19A H 0.789701 0.130489 0.338318 0.074 Uiso 1 1 calc R U . . .
H19B H 0.854733 0.043627 0.359609 0.074 Uiso 1 1 calc R U . . .
H19C H 0.853871 0.170756 0.322607 0.074 Uiso 1 1 calc R U . . .
C17 C 0.83794(15) 0.1508(3) 0.45026(12) 0.0459(7) Uani 1 1 d . . . . .
H17A H 0.850038 0.205604 0.483944 0.069 Uiso 1 1 calc R U . . .
H17B H 0.858503 0.065207 0.459646 0.069 Uiso 1 1 calc R U . . .
H17C H 0.790091 0.140811 0.436216 0.069 Uiso 1 1 calc R U . . .
C2 C 1.0745(4) 0.4948(16) 0.2498(4) 0.062(3) Uani 0.57(2) 1 d D . P A 1
H2A H 1.077320 0.579653 0.268121 0.094 Uiso 0.57(2) 1 calc R U P A 1
H2B H 1.101119 0.495862 0.224316 0.094 Uiso 0.57(2) 1 calc R U P A 1
H2C H 1.090996 0.427360 0.278336 0.094 Uiso 0.57(2) 1 calc R U P A 1
C1 C 1.0012(6) 0.3433(8) 0.1819(5) 0.055(3) Uani 0.57(2) 1 d D . P A 1
H1A H 1.018244 0.269613 0.206983 0.083 Uiso 0.57(2) 1 calc R U P A 1
H1B H 1.027788 0.355243 0.156807 0.083 Uiso 0.57(2) 1 calc R U P A 1
H1C H 0.955501 0.326186 0.159435 0.083 Uiso 0.57(2) 1 calc R U P A 1
C3 C 0.9753(7) 0.5780(12) 0.1765(5) 0.073(3) Uani 0.57(2) 1 d D . P A 1
H3A H 0.930388 0.555771 0.153590 0.110 Uiso 0.57(2) 1 calc R U P A 1
H3B H 1.002241 0.592661 0.151908 0.110 Uiso 0.57(2) 1 calc R U P A 1
H3C H 0.974511 0.657145 0.198021 0.110 Uiso 0.57(2) 1 calc R U P A 1
C2A C 1.0759(5) 0.4319(19) 0.2486(6) 0.056(3) Uani 0.43(2) 1 d D . P A 2
H2AA H 1.092452 0.489610 0.281115 0.084 Uiso 0.43(2) 1 calc R U P A 2
H2AB H 1.102575 0.442363 0.223548 0.084 Uiso 0.43(2) 1 calc R U P A 2
H2AC H 1.078317 0.341583 0.261488 0.084 Uiso 0.43(2) 1 calc R U P A 2
C1A C 0.9809(10) 0.390(2) 0.1633(6) 0.088(6) Uani 0.43(2) 1 d D . P A 2
H1AA H 0.978734 0.297673 0.172191 0.133 Uiso 0.43(2) 1 calc R U P A 2
H1AB H 1.011584 0.401781 0.141808 0.133 Uiso 0.43(2) 1 calc R U P A 2
H1AC H 0.937206 0.420379 0.141007 0.133 Uiso 0.43(2) 1 calc R U P A 2
C3A C 1.0031(10) 0.6115(11) 0.2017(9) 0.077(5) Uani 0.43(2) 1 d D . P A 2
H3AA H 0.957846 0.638129 0.182005 0.116 Uiso 0.43(2) 1 calc R U P A 2
H3AB H 1.030357 0.625860 0.177369 0.116 Uiso 0.43(2) 1 calc R U P A 2
H3AC H 1.020370 0.662759 0.236193 0.116 Uiso 0.43(2) 1 calc R U P A 2

loop_
_atom_site_aniso_label
_atom_site_aniso_U_11
_atom_site_aniso_U_22
_atom_site_aniso_U_33
_atom_site_aniso_U_23
_atom_site_aniso_U_13
_atom_site_aniso_U_12
Co1 0.01773(16) 0.01793(16) 0.01582(15) -0.00020(12) 0.00512(12) -0.00061(12)
Cl2 0.0303(2) 0.0124(2) 0.0230(2) -0.00044(16) 0.00964(18) 0.00148(17)
Cl3 0.0323(3) 0.0346(3) 0.0275(2) -0.0102(2) 0.0110(2) -0.0069(2)
P1 0.0185(2) 0.0213(2) 0.0190(2) 0.00068(19) 0.00596(18) 0.00084(18)
Cl1 0.0286(3) 0.0365(3) 0.0300(3) 0.0103(2) -0.0015(2) 0.0010(2)
Si1 0.0204(2) 0.0220(3) 0.0182(2) -0.0003(2) 0.0078(2) 0.0011(2)
Si2 0.0217(2) 0.0188(3) 0.0165(2) 0.00073(19) 0.0057(2) 0.0006(2)
P2 0.0221(2) 0.0340(3) 0.0233(3) -0.0022(2) 0.0047(2) -0.0066(2)
N3 0.0309(9) 0.0237(9) 0.0197(8) -0.0029(7) 0.0115(7) -0.0028(7)
N4 0.0282(9) 0.0179(8) 0.0200(8) -0.0004(6) 0.0099(7) -0.0007(7)
N1 0.0258(9) 0.0272(9) 0.0229(8) 0.0025(7) 0.0120(7) 0.0011(7)
N2 0.0273(9) 0.0286(9) 0.0276(9) 0.0031(7) 0.0148(7) 0.0063(7)
C36 0.0299(10) 0.0257(10) 0.0179(9) 0.0044(8) 0.0081(8) 0.0018(8)
C39 0.0303(11) 0.0304(11) 0.0186(9) 0.0045(8) 0.0068(8) -0.0022(9)
C8 0.0245(10) 0.0304(11) 0.0246(10) 0.0006(9) 0.0128(8) 0.0018(8)
C35 0.0273(10) 0.0208(10) 0.0209(9) 0.0000(8) 0.0098(8) -0.0004(8)
C37 0.0238(10) 0.0248(10) 0.0212(9) 0.0001(8) 0.0058(8) 0.0006(8)
C40 0.0263(10) 0.0312(11) 0.0202(10) 0.0023(8) 0.0047(8) -0.0023(9)
C38 0.0281(10) 0.0189(9) 0.0223(10) -0.0007(8) 0.0102(8) 0.0011(8)
C9 0.0265(11) 0.0389(12) 0.0204(10) -0.0033(9) 0.0079(8) -0.0004(9)
C6 0.0332(11) 0.0369(12) 0.0249(11) -0.0069(9) 0.0132(9) -0.0039(10)
C34 0.0252(10) 0.0211(10) 0.0166(9) 0.0019(7) 0.0060(8) 0.0004(8)
C11 0.0249(10) 0.0296(11) 0.0225(10) -0.0021(8) 0.0107(8) -0.0011(8)
C7 0.0264(10) 0.0366(12) 0.0297(11) -0.0055(9) 0.0121(9) -0.0070(9)
C44 0.0294(10) 0.0208(10) 0.0248(10) 0.0007(8) 0.0108(8) -0.0031(8)
C28 0.0393(12) 0.0241(11) 0.0365(12) -0.0027(9) 0.0200(10) 0.0005(9)
C10 0.0222(10) 0.0348(12) 0.0305(11) -0.0028(9) 0.0101(9) -0.0019(9)
C5 0.0284(10) 0.0272(11) 0.0266(10) 0.0007(9) 0.0150(9) 0.0004(9)
C42 0.0292(11) 0.0274(11) 0.0325(11) 0.0011(9) 0.0089(9) -0.0049(9)
C23 0.0249(10) 0.0379(12) 0.0260(10) 0.0010(9) 0.0102(9) 0.0039(9)
C25 0.0253(10) 0.0346(12) 0.0227(10) 0.0047(9) 0.0059(8) 0.0050(9)
C29 0.0337(11) 0.0165(9) 0.0273(10) 0.0003(8) 0.0137(9) -0.0001(8)
C15 0.0276(10) 0.0283(11) 0.0246(10) 0.0052(9) 0.0108(8) -0.0011(9)
C33 0.0374(12) 0.0248(11) 0.0231(10) -0.0064(8) 0.0147(9) -0.0025(9)
C26 0.0398(13) 0.0210(10) 0.0389(13) -0.0043(9) 0.0181(11) -0.0049(9)
C24 0.0261(10) 0.0284(11) 0.0319(11) -0.0015(9) 0.0077(9) -0.0047(9)
C4 0.0376(13) 0.0403(13) 0.0322(12) -0.0020(10) 0.0226(10) -0.0039(10)
C16 0.0427(13) 0.0337(13) 0.0405(13) 0.0073(10) 0.0253(11) 0.0142(11)
C21 0.0388(13) 0.0402(13) 0.0275(11) -0.0075(10) 0.0039(10) -0.0114(11)
C13 0.0476(14) 0.0353(13) 0.0426(14) 0.0147(11) 0.0235(12) 0.0137(11)
C41 0.0413(13) 0.0255(12) 0.0442(14) 0.0109(10) 0.0068(11) -0.0043(10)
C43 0.0407(13) 0.0436(14) 0.0300(12) -0.0057(10) 0.0187(10) -0.0091(11)
C27 0.0493(15) 0.0279(12) 0.0356(13) 0.0087(10) 0.0109(11) 0.0045(11)
C31 0.0551(16) 0.0420(14) 0.0244(11) -0.0095(10) 0.0076(11) -0.0038(12)
C18 0.0419(15) 0.0558(17) 0.0576(17) 0.0158(14) 0.0254(13) 0.0250(13)
C20 0.0226(11) 0.0630(17) 0.0400(14) -0.0046(13) 0.0050(10) 0.0029(11)
C30 0.0444(14) 0.0433(14) 0.0400(14) -0.0141(11) 0.0194(12) 0.0057(12)
C22 0.0371(13) 0.0573(17) 0.0365(13) 0.0011(12) 0.0102(11) -0.0213(12)
C32 0.080(2) 0.0282(12) 0.0452(15) -0.0125(11) 0.0405(15) -0.0108(13)
C14 0.0383(14) 0.0391(14) 0.0662(18) 0.0199(13) 0.0269(13) 0.0022(11)
C12 0.0661(19) 0.0450(15) 0.0286(13) 0.0054(11) -0.0022(12) 0.0016(14)
C19 0.0706(19) 0.0322(13) 0.0570(17) -0.0045(12) 0.0381(16) 0.0084(13)
C17 0.0586(17) 0.0365(13) 0.0555(16) 0.0185(12) 0.0363(14) 0.0174(12)
C2 0.047(4) 0.105(8) 0.047(4) -0.017(5) 0.033(3) -0.028(5)
C1 0.058(5) 0.057(4) 0.071(5) -0.026(4) 0.050(4) -0.017(3)
C3 0.096(7) 0.074(6) 0.074(6) 0.037(5) 0.062(6) 0.022(5)
C2A 0.037(4) 0.088(9) 0.055(5) 0.005(7) 0.031(4) 0.013(5)
C1A 0.105(12) 0.120(14) 0.067(8) -0.045(9) 0.066(8) -0.047(10)
C3A 0.106(12) 0.063(6) 0.098(11) 0.031(7) 0.082(10) 0.016(6)

loop_
_atom_type_symbol
_atom_type_description
_atom_type_scat_dispersion_real
_atom_type_scat_dispersion_imag
_atom_type_scat_source
C C 0.0181 0.0091 'International Tables Vol C Tables 4.2.6.8 and 6.1.1.4'
H H 0.0000 0.0000 'International Tables Vol C Tables 4.2.6.8 and 6.1.1.4'
Cl Cl 0.3639 0.7018 'International Tables Vol C Tables 4.2.6.8 and 6.1.1.4'
Co Co -2.3653 3.6143 'International Tables Vol C Tables 4.2.6.8 and 6.1.1.4'
N N 0.0311 0.0180 'International Tables Vol C Tables 4.2.6.8 and 6.1.1.4'
P P 0.2955 0.4335 'International Tables Vol C Tables 4.2.6.8 and 6.1.1.4'
Si Si 0.2541 0.3302 'International Tables Vol C Tables 4.2.6.8 and 6.1.1.4'

loop_
_geom_angle_atom_site_label_1
_geom_angle_atom_site_label_2
_geom_angle_atom_site_label_3
_geom_angle
_geom_angle_site_symmetry_1
_geom_angle_site_symmetry_3
_geom_angle_publ_flag
P1 Co1 Cl2 83.83(2) . . ?
P1 Co1 Si2 91.30(2) . . ?
P1 Co1 P2 167.35(3) . . ?
Si1 Co1 Cl2 116.46(2) . . ?
Si1 Co1 P1 93.23(2) . . ?
Si1 Co1 Si2 128.90(2) . . ?
Si1 Co1 P2 91.12(2) . . ?
Si2 Co1 Cl2 114.63(2) . . ?
Si2 Co1 P2 95.20(2) . . ?
P2 Co1 Cl2 83.60(2) . . ?
C23 P1 Co1 114.82(8) . . ?
C23 P1 C25 99.50(10) . . ?
C25 P1 Co1 116.76(7) . . ?
C24 P1 Co1 122.30(8) . . ?
C24 P1 C23 98.72(11) . . ?
C24 P1 C25 100.93(11) . . ?
Co1 Si1 Cl3 122.81(3) . . ?
N1 Si1 Co1 129.88(6) . . ?
N1 Si1 Cl3 93.47(6) . . ?
N2 Si1 Co1 132.96(6) . . ?
N2 Si1 Cl3 92.99(6) . . ?
N2 Si1 N1 68.69(8) . . ?
Cl1 Si2 Co1 121.40(3) . . ?
N3 Si2 Co1 130.25(6) . . ?
N3 Si2 Cl1 94.37(6) . . ?
N4 Si2 Co1 131.04(6) . . ?
N4 Si2 Cl1 96.16(6) . . ?
N4 Si2 N3 68.90(7) . . ?
C21 P2 Co1 117.37(8) . . ?
C20 P2 Co1 121.43(10) . . ?
C20 P2 C21 100.99(12) . . ?
C20 P2 C22 98.51(13) . . ?
C22 P2 Co1 116.15(9) . . ?
C22 P2 C21 98.32(12) . . ?
C34 N3 Si2 91.61(12) . . ?
C34 N3 C33 130.37(17) . . ?
C33 N3 Si2 138.03(14) . . ?
C34 N4 Si2 92.24(12) . . ?
C34 N4 C29 127.80(16) . . ?
C29 N4 Si2 135.55(13) . . ?
C11 N1 Si1 91.75(13) . . ?
C11 N1 C15 130.37(17) . . ?
C15 N1 Si1 137.65(14) . . ?
C11 N2 Si1 91.94(13) . . ?
C11 N2 C16 127.89(17) . . ?
C16 N2 Si1 135.65(15) . . ?
C35 C36 H36 119.4 . . ?
C35 C36 C37 121.13(18) . . ?
C37 C36 H36 119.4 . . ?
C40 C39 H39 118.9 . . ?
C40 C39 C38 122.29(19) . . ?
C38 C39 H39 118.9 . . ?
C9 C8 C11 120.60(19) . . ?
C9 C8 C7 119.10(19) . . ?
C7 C8 C11 120.24(19) . . ?
C36 C35 C40 118.56(19) . . ?
C36 C35 C34 118.77(18) . . ?
C40 C35 C34 122.66(19) . . ?
C36 C37 H37 119.5 . . ?
C36 C37 C38 121.09(19) . . ?
C38 C37 H37 119.5 . . ?
C39 C40 C35 119.9(2) . . ?
C39 C40 H40 120.0 . . ?
C35 C40 H40 120.0 . . ?
C39 C38 C37 116.97(19) . . ?
C39 C38 C44 119.98(18) . . ?
C37 C38 C44 123.03(19) . . ?
C8 C9 H9 119.6 . . ?
C8 C9 C10 120.8(2) . . ?
C10 C9 H9 119.6 . . ?
C7 C6 H6 119.1 . . ?
C7 C6 C5 121.7(2) . . ?
C5 C6 H6 119.1 . . ?
N3 C34 N4 107.23(17) . . ?
N3 C34 C35 128.09(18) . . ?
N4 C34 C35 124.47(18) . . ?
N1 C11 N2 107.41(17) . . ?
N1 C11 C8 125.85(19) . . ?
N2 C11 C8 126.74(19) . . ?
C8 C7 C6 120.0(2) . . ?
C8 C7 H7 120.0 . . ?
C6 C7 H7 120.0 . . ?
C38 C44 C41 108.82(18) . . ?
C38 C44 C43 109.79(17) . . ?
C42 C44 C38 112.03(17) . . ?
C42 C44 C41 108.79(18) . . ?
C42 C44 C43 108.64(19) . . ?
C41 C44 C43 108.70(19) . . ?
H28A C28 H28B 109.5 . . ?
H28A C28 H28C 109.5 . . ?
H28B C28 H28C 109.5 . . ?
C29 C28 H28A 109.5 . . ?
C29 C28 H28B 109.5 . . ?
C29 C28 H28C 109.5 . . ?
C9 C10 H10 119.5 . . ?
C9 C10 C5 121.0(2) . . ?
C5 C10 H10 119.5 . . ?
C6 C5 C10 117.42(19) . . ?
C6 C5 C4 120.90(19) . . ?
C10 C5 C4 121.6(2) . . ?
C44 C42 H42A 109.5 . . ?
C44 C42 H42B 109.5 . . ?
C44 C42 H42C 109.5 . . ?
H42A C42 H42B 109.5 . . ?
H42A C42 H42C 109.5 . . ?
H42B C42 H42C 109.5 . . ?
P1 C23 H23A 109.5 . . ?
P1 C23 H23B 109.5 . . ?
P1 C23 H23C 109.5 . . ?
H23A C23 H23B 109.5 . . ?
H23A C23 H23C 109.5 . . ?
H23B C23 H23C 109.5 . . ?
P1 C25 H25A 109.5 . . ?
P1 C25 H25B 109.5 . . ?
P1 C25 H25C 109.5 . . ?
H25A C25 H25B 109.5 . . ?
H25A C25 H25C 109.5 . . ?
H25B C25 H25C 109.5 . . ?
N4 C29 C28 105.24(16) . . ?
N4 C29 C26 113.84(17) . . ?
N4 C29 C27 109.88(18) . . ?
C28 C29 C26 109.36(18) . . ?
C28 C29 C27 109.39(19) . . ?
C26 C29 C27 109.01(18) . . ?
N1 C15 C13 107.18(17) . . ?
N1 C15 C14 113.38(18) . . ?
N1 C15 C12 108.93(19) . . ?
C13 C15 C14 108.2(2) . . ?
C13 C15 C12 109.0(2) . . ?
C12 C15 C14 110.0(2) . . ?
N3 C33 C31 108.79(18) . . ?
N3 C33 C30 113.15(19) . . ?
N3 C33 C32 106.50(17) . . ?
C30 C33 C31 109.9(2) . . ?
C32 C33 C31 108.9(2) . . ?
C32 C33 C30 109.6(2) . . ?
C29 C26 H26A 109.5 . . ?
C29 C26 H26B 109.5 . . ?
C29 C26 H26C 109.5 . . ?
H26A C26 H26B 109.5 . . ?
H26A C26 H26C 109.5 . . ?
H26B C26 H26C 109.5 . . ?
P1 C24 H24A 109.5 . . ?
P1 C24 H24B 109.5 . . ?
P1 C24 H24C 109.5 . . ?
H24A C24 H24B 109.5 . . ?
H24A C24 H24C 109.5 . . ?
H24B C24 H24C 109.5 . . ?
C2 C4 C5 112.0(4) . . ?
C2 C4 C1 109.3(5) . . ?
C2 C4 C3 110.4(5) . . ?
C1 C4 C5 109.7(4) . . ?
C3 C4 C5 107.3(4) . . ?
C3 C4 C1 107.9(5) . . ?
C2A C4 C5 110.5(5) . . ?
C2A C4 C3A 106.9(6) . . ?
C1A C4 C5 113.7(6) . . ?
C1A C4 C2A 109.9(7) . . ?
C1A C4 C3A 108.3(7) . . ?
C3A C4 C5 107.2(5) . . ?
N2 C16 C18 111.4(2) . . ?
N2 C16 C19 110.9(2) . . ?
N2 C16 C17 105.85(18) . . ?
C19 C16 C18 110.5(2) . . ?
C17 C16 C18 109.3(2) . . ?
C17 C16 C19 108.7(2) . . ?
P2 C21 H21A 109.5 . . ?
P2 C21 H21B 109.5 . . ?
P2 C21 H21C 109.5 . . ?
H21A C21 H21B 109.5 . . ?
H21A C21 H21C 109.5 . . ?
H21B C21 H21C 109.5 . . ?
C15 C13 H13A 109.5 . . ?
C15 C13 H13B 109.5 . . ?
C15 C13 H13C 109.5 . . ?
H13A C13 H13B 109.5 . . ?
H13A C13 H13C 109.5 . . ?
H13B C13 H13C 109.5 . . ?
C44 C41 H41A 109.5 . . ?
C44 C41 H41B 109.5 . . ?
C44 C41 H41C 109.5 . . ?
H41A C41 H41B 109.5 . . ?
H41A C41 H41C 109.5 . . ?
H41B C41 H41C 109.5 . . ?
C44 C43 H43A 109.5 . . ?
C44 C43 H43B 109.5 . . ?
C44 C43 H43C 109.5 . . ?
H43A C43 H43B 109.5 . . ?
H43A C43 H43C 109.5 . . ?
H43B C43 H43C 109.5 . . ?
C29 C27 H27A 109.5 . . ?
C29 C27 H27B 109.5 . . ?
C29 C27 H27C 109.5 . . ?
H27A C27 H27B 109.5 . . ?
H27A C27 H27C 109.5 . . ?
H27B C27 H27C 109.5 . . ?
C33 C31 H31A 109.5 . . ?
C33 C31 H31B 109.5 . . ?
C33 C31 H31C 109.5 . . ?
H31A C31 H31B 109.5 . . ?
H31A C31 H31C 109.5 . . ?
H31B C31 H31C 109.5 . . ?
C16 C18 H18A 109.5 . . ?
C16 C18 H18B 109.5 . . ?
C16 C18 H18C 109.5 . . ?
H18A C18 H18B 109.5 . . ?
H18A C18 H18C 109.5 . . ?
H18B C18 H18C 109.5 . . ?
P2 C20 H20A 109.5 . . ?
P2 C20 H20B 109.5 . . ?
P2 C20 H20C 109.5 . . ?
H20A C20 H20B 109.5 . . ?
H20A C20 H20C 109.5 . . ?
H20B C20 H20C 109.5 . . ?
C33 C30 H30A 109.5 . . ?
C33 C30 H30B 109.5 . . ?
C33 C30 H30C 109.5 . . ?
H30A C30 H30B 109.5 . . ?
H30A C30 H30C 109.5 . . ?
H30B C30 H30C 109.5 . . ?
P2 C22 H22A 109.5 . . ?
P2 C22 H22B 109.5 . . ?
P2 C22 H22C 109.5 . . ?
H22A C22 H22B 109.5 . . ?
H22A C22 H22C 109.5 . . ?
H22B C22 H22C 109.5 . . ?
C33 C32 H32A 109.5 . . ?
C33 C32 H32B 109.5 . . ?
C33 C32 H32C 109.5 . . ?
H32A C32 H32B 109.5 . . ?
H32A C32 H32C 109.5 . . ?
H32B C32 H32C 109.5 . . ?
C15 C14 H14A 109.5 . . ?
C15 C14 H14B 109.5 . . ?
C15 C14 H14C 109.5 . . ?
H14A C14 H14B 109.5 . . ?
H14A C14 H14C 109.5 . . ?
H14B C14 H14C 109.5 . . ?
C15 C12 H12A 109.5 . . ?
C15 C12 H12B 109.5 . . ?
C15 C12 H12C 109.5 . . ?
H12A C12 H12B 109.5 . . ?
H12A C12 H12C 109.5 . . ?
H12B C12 H12C 109.5 . . ?
C16 C19 H19A 109.5 . . ?
C16 C19 H19B 109.5 . . ?
C16 C19 H19C 109.5 . . ?
H19A C19 H19B 109.5 . . ?
H19A C19 H19C 109.5 . . ?
H19B C19 H19C 109.5 . . ?
C16 C17 H17A 109.5 . . ?
C16 C17 H17B 109.5 . . ?
C16 C17 H17C 109.5 . . ?
H17A C17 H17B 109.5 . . ?
H17A C17 H17C 109.5 . . ?
H17B C17 H17C 109.5 . . ?
C4 C2 H2A 109.5 . . ?
C4 C2 H2B 109.5 . . ?
C4 C2 H2C 109.5 . . ?
H2A C2 H2B 109.5 . . ?
H2A C2 H2C 109.5 . . ?
H2B C2 H2C 109.5 . . ?
C4 C1 H1A 109.5 . . ?
C4 C1 H1B 109.5 . . ?
C4 C1 H1C 109.5 . . ?
H1A C1 H1B 109.5 . . ?
H1A C1 H1C 109.5 . . ?
H1B C1 H1C 109.5 . . ?
C4 C3 H3A 109.5 . . ?
C4 C3 H3B 109.5 . . ?
C4 C3 H3C 109.5 . . ?
H3A C3 H3B 109.5 . . ?
H3A C3 H3C 109.5 . . ?
H3B C3 H3C 109.5 . . ?
C4 C2A H2AA 109.5 . . ?
C4 C2A H2AB 109.5 . . ?
C4 C2A H2AC 109.5 . . ?
H2AA C2A H2AB 109.5 . . ?
H2AA C2A H2AC 109.5 . . ?
H2AB C2A H2AC 109.5 . . ?
C4 C1A H1AA 109.5 . . ?
C4 C1A H1AB 109.5 . . ?
C4 C1A H1AC 109.5 . . ?
H1AA C1A H1AB 109.5 . . ?
H1AA C1A H1AC 109.5 . . ?
H1AB C1A H1AC 109.5 . . ?
C4 C3A H3AA 109.5 . . ?
C4 C3A H3AB 109.5 . . ?
C4 C3A H3AC 109.5 . . ?
H3AA C3A H3AB 109.5 . . ?
H3AA C3A H3AC 109.5 . . ?
H3AB C3A H3AC 109.5 . . ?

loop_
_geom_bond_atom_site_label_1
_geom_bond_atom_site_label_2
_geom_bond_distance
_geom_bond_site_symmetry_2
_geom_bond_publ_flag
Co1 Cl2 2.3977(5) . ?
Co1 P1 2.1918(6) . ?
Co1 Si1 2.1754(6) . ?
Co1 Si2 2.1924(6) . ?
Co1 P2 2.1943(6) . ?
Cl3 Si1 2.1808(7) . ?
P1 C23 1.827(2) . ?
P1 C25 1.831(2) . ?
P1 C24 1.823(2) . ?
Cl1 Si2 2.1722(7) . ?
Si1 N1 1.9132(18) . ?
Si1 N2 1.8955(18) . ?
Si2 N3 1.9129(17) . ?
Si2 N4 1.8835(17) . ?
P2 C21 1.832(2) . ?
P2 C20 1.829(3) . ?
P2 C22 1.829(3) . ?
N3 C34 1.323(3) . ?
N3 C33 1.486(3) . ?
N4 C34 1.344(3) . ?
N4 C29 1.498(3) . ?
N1 C11 1.324(3) . ?
N1 C15 1.487(3) . ?
N2 C11 1.342(3) . ?
N2 C16 1.490(3) . ?
C36 H36 0.9500 . ?
C36 C35 1.387(3) . ?
C36 C37 1.390(3) . ?
C39 H39 0.9500 . ?
C39 C40 1.388(3) . ?
C39 C38 1.396(3) . ?
C8 C9 1.383(3) . ?
C8 C11 1.493(3) . ?
C8 C7 1.384(3) . ?
C35 C40 1.392(3) . ?
C35 C34 1.492(3) . ?
C37 H37 0.9500 . ?
C37 C38 1.396(3) . ?
C40 H40 0.9500 . ?
C38 C44 1.529(3) . ?
C9 H9 0.9500 . ?
C9 C10 1.387(3) . ?
C6 H6 0.9500 . ?
C6 C7 1.389(3) . ?
C6 C5 1.391(3) . ?
C7 H7 0.9500 . ?
C44 C42 1.528(3) . ?
C44 C41 1.535(3) . ?
C44 C43 1.536(3) . ?
C28 H28A 0.9800 . ?
C28 H28B 0.9800 . ?
C28 H28C 0.9800 . ?
C28 C29 1.522(3) . ?
C10 H10 0.9500 . ?
C10 C5 1.396(3) . ?
C5 C4 1.537(3) . ?
C42 H42A 0.9800 . ?
C42 H42B 0.9800 . ?
C42 H42C 0.9800 . ?
C23 H23A 0.9800 . ?
C23 H23B 0.9800 . ?
C23 H23C 0.9800 . ?
C25 H25A 0.9800 . ?
C25 H25B 0.9800 . ?
C25 H25C 0.9800 . ?
C29 C26 1.529(3) . ?
C29 C27 1.534(3) . ?
C15 C13 1.517(3) . ?
C15 C14 1.531(3) . ?
C15 C12 1.522(3) . ?
C33 C31 1.534(3) . ?
C33 C30 1.527(3) . ?
C33 C32 1.518(3) . ?
C26 H26A 0.9800 . ?
C26 H26B 0.9800 . ?
C26 H26C 0.9800 . ?
C24 H24A 0.9800 . ?
C24 H24B 0.9800 . ?
C24 H24C 0.9800 . ?
C4 C2 1.500(8) . ?
C4 C1 1.531(7) . ?
C4 C3 1.527(7) . ?
C4 C2A 1.532(9) . ?
C4 C1A 1.500(9) . ?
C4 C3A 1.537(9) . ?
C16 C18 1.534(4) . ?
C16 C19 1.529(4) . ?
C16 C17 1.520(3) . ?
C21 H21A 0.9800 . ?
C21 H21B 0.9800 . ?
C21 H21C 0.9800 . ?
C13 H13A 0.9800 . ?
C13 H13B 0.9800 . ?
C13 H13C 0.9800 . ?
C41 H41A 0.9800 . ?
C41 H41B 0.9800 . ?
C41 H41C 0.9800 . ?
C43 H43A 0.9800 . ?
C43 H43B 0.9800 . ?
C43 H43C 0.9800 . ?
C27 H27A 0.9800 . ?
C27 H27B 0.9800 . ?
C27 H27C 0.9800 . ?
C31 H31A 0.9800 . ?
C31 H31B 0.9800 . ?
C31 H31C 0.9800 . ?
C18 H18A 0.9800 . ?
C18 H18B 0.9800 . ?
C18 H18C 0.9800 . ?
C20 H20A 0.9800 . ?
C20 H20B 0.9800 . ?
C20 H20C 0.9800 . ?
C30 H30A 0.9800 . ?
C30 H30B 0.9800 . ?
C30 H30C 0.9800 . ?
C22 H22A 0.9800 . ?
C22 H22B 0.9800 . ?
C22 H22C 0.9800 . ?
C32 H32A 0.9800 . ?
C32 H32B 0.9800 . ?
C32 H32C 0.9800 . ?
C14 H14A 0.9800 . ?
C14 H14B 0.9800 . ?
C14 H14C 0.9800 . ?
C12 H12A 0.9800 . ?
C12 H12B 0.9800 . ?
C12 H12C 0.9800 . ?
C19 H19A 0.9800 . ?
C19 H19B 0.9800 . ?
C19 H19C 0.9800 . ?
C17 H17A 0.9800 . ?
C17 H17B 0.9800 . ?
C17 H17C 0.9800 . ?
C2 H2A 0.9800 . ?
C2 H2B 0.9800 . ?
C2 H2C 0.9800 . ?
C1 H1A 0.9800 . ?
C1 H1B 0.9800 . ?
C1 H1C 0.9800 . ?
C3 H3A 0.9800 . ?
C3 H3B 0.9800 . ?
C3 H3C 0.9800 . ?
C2A H2AA 0.9800 . ?
C2A H2AB 0.9800 . ?
C2A H2AC 0.9800 . ?
C1A H1AA 0.9800 . ?
C1A H1AB 0.9800 . ?
C1A H1AC 0.9800 . ?
C3A H3AA 0.9800 . ?
C3A H3AB 0.9800 . ?
C3A H3AC 0.9800 . ?

loop_
_geom_torsion_atom_site_label_1
_geom_torsion_atom_site_label_2
_geom_torsion_atom_site_label_3
_geom_torsion_atom_site_label_4
_geom_torsion
_geom_torsion_site_symmetry_1
_geom_torsion_site_symmetry_2
_geom_torsion_site_symmetry_3
_geom_torsion_site_symmetry_4
_geom_torsion_publ_flag
Co1 Si1 N2 C11 -128.20(12) . . . . ?
Co1 Si1 N2 C16 75.8(2) . . . . ?
Co1 Si2 N4 C34 -124.51(11) . . . . ?
Co1 Si2 N4 C29 79.2(2) . . . . ?
Cl3 Si1 N2 C11 89.62(12) . . . . ?
Cl3 Si1 N2 C16 -66.4(2) . . . . ?
Cl1 Si2 N4 C34 93.42(11) . . . . ?
Cl1 Si2 N4 C29 -62.88(19) . . . . ?
Si1 N1 C11 N2 -4.11(17) . . . . ?
Si1 N1 C11 C8 175.78(19) . . . . ?
Si1 N1 C15 C13 27.1(3) . . . . ?
Si1 N1 C15 C14 146.4(2) . . . . ?
Si1 N1 C15 C12 -90.7(3) . . . . ?
Si1 N2 C11 N1 4.15(17) . . . . ?
Si1 N2 C11 C8 -175.7(2) . . . . ?
Si1 N2 C16 C18 -142.83(19) . . . . ?
Si1 N2 C16 C19 93.6(2) . . . . ?
Si1 N2 C16 C17 -24.1(3) . . . . ?
Si2 N3 C34 N4 1.53(16) . . . . ?
Si2 N3 C34 C35 -173.40(19) . . . . ?
Si2 N3 C33 C31 -106.7(2) . . . . ?
Si2 N3 C33 C30 130.9(2) . . . . ?
Si2 N3 C33 C32 10.5(3) . . . . ?
Si2 N4 C34 N3 -1.55(16) . . . . ?
Si2 N4 C34 C35 173.60(17) . . . . ?
Si2 N4 C29 C28 -25.3(3) . . . . ?
Si2 N4 C29 C26 -145.05(17) . . . . ?
Si2 N4 C29 C27 92.4(2) . . . . ?
N3 Si2 N4 C34 1.10(12) . . . . ?
N3 Si2 N4 C29 -155.2(2) . . . . ?
N1 Si1 N2 C11 -2.94(12) . . . . ?
N1 Si1 N2 C16 -159.0(2) . . . . ?
C36 C35 C40 C39 1.3(3) . . . . ?
C36 C35 C34 N3 103.0(3) . . . . ?
C36 C35 C34 N4 -71.1(3) . . . . ?
C36 C37 C38 C39 1.8(3) . . . . ?
C36 C37 C38 C44 -176.97(19) . . . . ?
C39 C38 C44 C42 -176.08(19) . . . . ?
C39 C38 C44 C41 -55.7(3) . . . . ?
C39 C38 C44 C43 63.1(3) . . . . ?
C8 C9 C10 C5 0.7(3) . . . . ?
C35 C36 C37 C38 -0.1(3) . . . . ?
C37 C36 C35 C40 -1.5(3) . . . . ?
C37 C36 C35 C34 177.61(19) . . . . ?
C37 C38 C44 C42 2.6(3) . . . . ?
C37 C38 C44 C41 123.0(2) . . . . ?
C37 C38 C44 C43 -118.2(2) . . . . ?
C40 C39 C38 C37 -2.0(3) . . . . ?
C40 C39 C38 C44 176.8(2) . . . . ?
C40 C35 C34 N3 -77.9(3) . . . . ?
C40 C35 C34 N4 107.9(2) . . . . ?
C38 C39 C40 C35 0.4(3) . . . . ?
C9 C8 C11 N1 97.8(3) . . . . ?
C9 C8 C11 N2 -82.4(3) . . . . ?
C9 C8 C7 C6 -1.3(3) . . . . ?
C9 C10 C5 C6 -1.4(3) . . . . ?
C9 C10 C5 C4 175.4(2) . . . . ?
C6 C5 C4 C2 -166.6(7) . . . . ?
C6 C5 C4 C1 -44.9(6) . . . . ?
C6 C5 C4 C3 72.1(8) . . . . ?
C6 C5 C4 C2A -140.1(8) . . . . ?
C6 C5 C4 C1A -15.9(12) . . . . ?
C6 C5 C4 C3A 103.8(10) . . . . ?
C34 N3 C33 C31 73.9(3) . . . . ?
C34 N3 C33 C30 -48.5(3) . . . . ?
C34 N3 C33 C32 -168.9(2) . . . . ?
C34 N4 C29 C28 -174.8(2) . . . . ?
C34 N4 C29 C26 65.5(3) . . . . ?
C34 N4 C29 C27 -57.1(3) . . . . ?
C34 C35 C40 C39 -177.8(2) . . . . ?
C11 N1 C15 C13 -160.0(2) . . . . ?
C11 N1 C15 C14 -40.7(3) . . . . ?
C11 N1 C15 C12 82.1(3) . . . . ?
C11 N2 C16 C18 68.1(3) . . . . ?
C11 N2 C16 C19 -55.4(3) . . . . ?
C11 N2 C16 C17 -173.1(2) . . . . ?
C11 C8 C9 C10 -176.6(2) . . . . ?
C11 C8 C7 C6 176.0(2) . . . . ?
C7 C8 C9 C10 0.6(3) . . . . ?
C7 C8 C11 N1 -79.5(3) . . . . ?
C7 C8 C11 N2 100.4(3) . . . . ?
C7 C6 C5 C10 0.7(3) . . . . ?
C7 C6 C5 C4 -176.1(2) . . . . ?
C10 C5 C4 C2 16.8(8) . . . . ?
C10 C5 C4 C1 138.5(6) . . . . ?
C10 C5 C4 C3 -104.5(8) . . . . ?
C10 C5 C4 C2A 43.3(9) . . . . ?
C10 C5 C4 C1A 167.5(12) . . . . ?
C10 C5 C4 C3A -72.8(10) . . . . ?
C5 C6 C7 C8 0.6(4) . . . . ?
C29 N4 C34 N3 157.58(19) . . . . ?
C29 N4 C34 C35 -27.3(3) . . . . ?
C15 N1 C11 N2 -179.3(2) . . . . ?
C15 N1 C11 C8 0.6(4) . . . . ?
C33 N3 C34 N4 -178.9(2) . . . . ?
C33 N3 C34 C35 6.2(4) . . . . ?
C16 N2 C11 N1 163.1(2) . . . . ?
C16 N2 C11 C8 -16.8(4) . . . . ?
